data_2224502
loop_
_publ_author_name
'Kang, Wei'
'Huo, Li-Hua'
'Gao, Shan'
'Ng, Seik Weng'

_publ_section_title
;
 Tetrakis(2-aminopyrazine-\k<i>N</i>^4^)dichloridocobalt(II)
;
_journal_coeditor_code XU2656
_journal_issue 12
_journal_name_full 'Acta Crystallographica Section E'
_journal_page_first m1502
_journal_paper_doi 10.1107/S1600536809045309
_journal_volume 65
_journal_year 2009
_chemical_formula_iupac '[Co Cl2 (C4 H5 N3)4]'
_chemical_formula_moiety 'C16 H20 Cl2 Co N12'
_chemical_formula_sum 'C16 H20 Cl2 Co N12'
_chemical_formula_weight 510.27
_chemical_name_systematic
;
Tetrakis(2-aminopyrazine-\k<i>N</i>^4^)dichloridocobalt(II)
;
_space_group_IT_number 56
_symmetry_cell_setting orthorhombic
_symmetry_space_group_name_Hall '-P 2ab 2ac'
_symmetry_space_group_name_H-M 'P c c n'
_atom_sites_solution_hydrogens geom
_atom_sites_solution_primary direct
_atom_sites_solution_secondary difmap
_audit_creation_method SHELXL-97
_cell_angle_alpha 90.00
_cell_angle_beta 90.00
_cell_angle_gamma 90.00
_cell_formula_units_Z 4
_cell_length_a 7.6347(2)
_cell_length_b 15.7341(4)
_cell_length_c 18.6074(4)
_cell_measurement_reflns_used 15790
_cell_measurement_temperature 293(2)
_cell_measurement_theta_max 27.5
_cell_measurement_theta_min 2.3
_cell_volume 2235.22(9)
_computing_cell_refinement 'RAPID-AUTO (Rigaku, 1998)'
_computing_data_collection 'RAPID-AUTO (Rigaku, 1998)'
_computing_data_reduction 'CrystalClear (Rigaku/MSC, 2002)'
_computing_molecular_graphics 'X-SEED (Barbour, 2001)'
_computing_publication_material 'publCIF (Westrip, 2009)'
_computing_structure_refinement 'SHELXL97 (Sheldrick, 2008)'
_computing_structure_solution 'SHELXS97 (Sheldrick, 2008)'
_diffrn_ambient_temperature 293(2)
_diffrn_measured_fraction_theta_full 0.998
_diffrn_measured_fraction_theta_max 0.998
_diffrn_measurement_device_type 'Rigaku RAXIS-RAPID IP'
_diffrn_measurement_method \w
_diffrn_radiation_monochromator graphite
_diffrn_radiation_source 'fine-focus sealed tube'
_diffrn_radiation_type MoK\a
_diffrn_radiation_wavelength 0.71073
_diffrn_reflns_av_R_equivalents 0.0242
_diffrn_reflns_av_sigmaI/netI 0.0142
_diffrn_reflns_limit_h_max 9
_diffrn_reflns_limit_h_min -9
_diffrn_reflns_limit_k_max 20
_diffrn_reflns_limit_k_min -20
_diffrn_reflns_limit_l_max 24
_diffrn_reflns_limit_l_min -24
_diffrn_reflns_number 20053
_diffrn_reflns_theta_full 27.45
_diffrn_reflns_theta_max 27.45
_diffrn_reflns_theta_min 3.16
_diffrn_standards_decay_% 0
_diffrn_standards_interval_count 0
_diffrn_standards_interval_time 0
_diffrn_standards_number 0
_exptl_absorpt_coefficient_mu 1.038
_exptl_absorpt_correction_T_max 0.8599
_exptl_absorpt_correction_T_min 0.7460
_exptl_absorpt_correction_type multi-scan
_exptl_absorpt_process_details '(ABSCOR; Higashi, 1995)'
_exptl_crystal_colour Red
_exptl_crystal_density_diffrn 1.516
_exptl_crystal_density_method 'not measured'
_exptl_crystal_description Block
_exptl_crystal_F_000 1044
_exptl_crystal_size_max 0.30
_exptl_crystal_size_mid 0.20
_exptl_crystal_size_min 0.15
_refine_diff_density_max 0.285
_refine_diff_density_min -0.253
_refine_ls_extinction_method none
_refine_ls_goodness_of_fit_ref 1.057
_refine_ls_hydrogen_treatment mixed
_refine_ls_matrix_type full
_refine_ls_number_parameters 157
_refine_ls_number_reflns 2553
_refine_ls_number_restraints 4
_refine_ls_restrained_S_all 1.057
_refine_ls_R_factor_all 0.0293
_refine_ls_R_factor_gt 0.0250
_refine_ls_shift/su_max 0.001
_refine_ls_shift/su_mean 0.001
_refine_ls_structure_factor_coef Fsqd
_refine_ls_weighting_details 'calc w=1/[\s^2^(Fo^2^)+(0.0439P)^2^+0.4514P] where P=(Fo^2^+2Fc^2^)/3'
_refine_ls_weighting_scheme calc
_refine_ls_wR_factor_gt 0.0709
_refine_ls_wR_factor_ref 0.0738
_reflns_number_gt 2234
_reflns_number_total 2553
_reflns_threshold_expression I>2\s(I)
_cod_data_source_file xu2656.cif
_cod_data_source_block I
_cod_depositor_comments
;
The following automatic conversions were performed:
'_symmetry_cell_setting' value 'Orthorhombic' changed to 'orthorhombic'
according to '/home/saulius/struct/CIF-dictionaries/cif_core.dic'
dictionary named 'cif_core.dic' version 2.4.1 from
2010-06-29.

'_exptl_absorpt_correction_type' value 'Multi-scan' changed
to 'multi-scan' according to
'/home/saulius/struct/CIF-dictionaries/cif_core.dic' dictionary named
'cif_core.dic' version 2.4.1 from 2010-06-29.

Automatic conversion script
Id: cif_fix_enum 1527 2010-12-29 10:47:43Z saulius 

The following automatic conversions were performed:

'_symmetry_cell_setting' value 'Orthorhombic' changed to
'orthorhombic' according to
/home/saulius/struct/CIF-dictionaries/cif_core.dic dictionary named
'cif_core.dic' version 2.4.1 from
2010-06-29.

'_exptl_absorpt_correction_type' value 'Multi-scan'
changed to 'multi-scan' according to
/home/saulius/struct/CIF-dictionaries/cif_core.dic dictionary named
'cif_core.dic' version 2.4.1 from 2010-06-29.

Automatic conversion script
Id: cif_fix_values 1715 2011-07-08 13:25:40Z adriana 
;
_cod_database_code 2224502
_cod_database_fobs_code 2224502

loop_
_symmetry_equiv_pos_as_xyz
'x, y, z'
'-x+1/2, -y+1/2, z'
'x+1/2, -y, -z+1/2'
'-x, y+1/2, -z+1/2'
'-x, -y, -z'
'x-1/2, y-1/2, -z'
'-x-1/2, y, z-1/2'
'x, -y-1/2, z-1/2'

loop_
_atom_site_type_symbol
_atom_site_label
_atom_site_fract_x
_atom_site_fract_y
_atom_site_fract_z
_atom_site_U_iso_or_equiv
_atom_site_adp_type
_atom_site_calc_flag
_atom_site_refinement_flags
_atom_site_occupancy
_atom_site_disorder_assembly
_atom_site_disorder_group
Co Co1 0.7500 0.2500 0.103443(12) 0.02794(9) Uani d S 1 . .
Cl Cl1 0.98632(5) 0.14744(2) 0.103952(17) 0.03970(11) Uani d . 1 . .
N N1 0.61989(16) 0.17473(8) 0.01880(6) 0.0348(3) Uani d . 1 . .
N N2 0.46194(19) 0.08976(11) -0.09614(7) 0.0553(4) Uani d . 1 . .
N N3 0.1968(2) 0.09877(14) -0.03954(8) 0.0686(5) Uani d D 1 . .
N N4 0.88907(16) 0.31841(7) 0.18890(6) 0.0339(3) Uani d . 1 . .
N N5 1.03169(17) 0.40550(8) 0.30631(6) 0.0387(3) Uani d . 1 . .
N N6 0.9535(2) 0.53209(8) 0.25231(7) 0.0527(4) Uani d D 1 . .
C C1 0.45050(19) 0.15892(9) 0.01846(7) 0.0357(3) Uani d . 1 . .
H H1A 0.3823 0.1771 0.0569 0.043 Uiso calc R 1 . .
C C2 0.3693(2) 0.11475(10) -0.03920(7) 0.0413(3) Uani d . 1 . .
C C3 0.6338(2) 0.10573(14) -0.09351(9) 0.0625(6) Uani d . 1 . .
H H3A 0.7027 0.0878 -0.1318 0.075 Uiso calc R 1 . .
C C4 0.7141(2) 0.14683(13) -0.03790(9) 0.0509(4) Uani d . 1 . .
H H4A 0.8345 0.1557 -0.0391 0.061 Uiso calc R 1 . .
C C5 0.88843(19) 0.40188(8) 0.19189(6) 0.0319(3) Uani d . 1 . .
H H5 0.8395 0.4324 0.1541 0.038 Uiso calc R 1 . .
C C6 0.96002(18) 0.44673(8) 0.25094(7) 0.0325(3) Uani d . 1 . .
C C7 1.0327(2) 0.32043(10) 0.30155(8) 0.0453(4) Uani d . 1 . .
H H7 1.0823 0.2896 0.3390 0.054 Uiso calc R 1 . .
C C8 0.9645(2) 0.27664(10) 0.24459(8) 0.0452(4) Uani d . 1 . .
H H8 0.9700 0.2176 0.2440 0.054 Uiso calc R 1 . .
H H1 0.136(3) 0.1094(14) -0.0022(8) 0.078(7) Uiso d D 1 . .
H H2 0.155(3) 0.0704(11) -0.0753(8) 0.063(6) Uiso d D 1 . .
H H3 0.978(3) 0.5580(12) 0.2913(7) 0.060(6) Uiso d D 1 . .
H H4 0.909(2) 0.5583(11) 0.2164(8) 0.061(6) Uiso d D 1 . .

loop_
_atom_site_aniso_label
_atom_site_aniso_U_11
_atom_site_aniso_U_22
_atom_site_aniso_U_33
_atom_site_aniso_U_12
_atom_site_aniso_U_13
_atom_site_aniso_U_23
Co1 0.03367(16) 0.02901(14) 0.02114(14) -0.00229(9) 0.000 0.000
Cl1 0.0462(2) 0.0432(2) 0.02968(18) 0.01013(15) 0.00662(13) 0.00476(12)
N1 0.0337(6) 0.0435(6) 0.0271(5) -0.0030(5) 0.0015(5) -0.0079(5)
N2 0.0407(8) 0.0851(11) 0.0401(7) -0.0055(7) 0.0052(6) -0.0322(7)
N3 0.0366(8) 0.1287(16) 0.0407(8) -0.0134(9) 0.0027(6) -0.0368(9)
N4 0.0428(7) 0.0326(5) 0.0262(5) -0.0011(5) -0.0058(5) 0.0003(4)
N5 0.0447(7) 0.0433(6) 0.0281(5) -0.0005(5) -0.0095(5) -0.0004(5)
N6 0.0912(12) 0.0339(6) 0.0331(6) -0.0092(7) -0.0211(7) 0.0002(5)
C1 0.0359(7) 0.0464(7) 0.0248(6) 0.0013(6) 0.0028(5) -0.0084(6)
C2 0.0352(8) 0.0588(9) 0.0300(6) -0.0012(7) 0.0005(6) -0.0124(6)
C3 0.0416(9) 0.1031(16) 0.0429(9) -0.0042(10) 0.0106(7) -0.0368(9)
C4 0.0340(8) 0.0789(12) 0.0398(8) -0.0060(7) 0.0075(6) -0.0206(8)
C5 0.0399(7) 0.0323(6) 0.0236(6) -0.0039(5) -0.0055(5) 0.0036(5)
C6 0.0376(7) 0.0349(6) 0.0251(6) -0.0057(5) -0.0034(5) 0.0008(5)
C7 0.0582(10) 0.0450(8) 0.0326(7) 0.0103(7) -0.0151(7) 0.0028(6)
C8 0.0650(11) 0.0335(7) 0.0371(7) 0.0090(7) -0.0136(7) 0.0015(6)

loop_
_atom_type_symbol
_atom_type_description
_atom_type_scat_dispersion_real
_atom_type_scat_dispersion_imag
_atom_type_scat_source
C C 0.0033 0.0016 'International Tables Vol C Tables 4.2.6.8 and 6.1.1.4'
H H 0.0000 0.0000 'International Tables Vol C Tables 4.2.6.8 and 6.1.1.4'
N N 0.0061 0.0033 'International Tables Vol C Tables 4.2.6.8 and 6.1.1.4'
Cl Cl 0.1484 0.1585 'International Tables Vol C Tables 4.2.6.8 and 6.1.1.4'
Co Co 0.3494 0.9721 'International Tables Vol C Tables 4.2.6.8 and 6.1.1.4'

loop_
_geom_angle_atom_site_label_1
_geom_angle_atom_site_label_2
_geom_angle_atom_site_label_3
_geom_angle_site_symmetry_1
_geom_angle_site_symmetry_3
_geom_angle
_geom_angle_publ_flag
N4 Co1 N4 . 2_655 87.12(6) ?
N4 Co1 N1 . 2_655 92.07(4) ?
N4 Co1 N1 2_655 2_655 176.67(4) ?
N4 Co1 N1 . . 176.67(4) ?
N4 Co1 N1 2_655 . 92.07(4) ?
N1 Co1 N1 2_655 . 88.93(6) ?
N4 Co1 Cl1 . 2_655 91.77(3) ?
N4 Co1 Cl1 2_655 2_655 87.91(3) ?
N1 Co1 Cl1 2_655 2_655 88.89(3) ?
N1 Co1 Cl1 . 2_655 91.43(3) ?
N4 Co1 Cl1 . . 87.91(3) ?
N4 Co1 Cl1 2_655 . 91.77(3) ?
N1 Co1 Cl1 2_655 . 91.43(3) ?
N1 Co1 Cl1 . . 88.89(3) ?
Cl1 Co1 Cl1 2_655 . 179.552(18) ?
C1 N1 C4 . . 117.25(12) ?
C1 N1 Co1 . . 123.15(9) ?
C4 N1 Co1 . . 119.50(10) ?
C2 N2 C3 . . 115.85(13) ?
C2 N3 H1 . . 119.6(16) ?
C2 N3 H2 . . 117.9(14) ?
H1 N3 H2 . . 122(2) ?
C5 N4 C8 . . 116.97(12) ?
C5 N4 Co1 . . 121.27(9) ?
C8 N4 Co1 . . 121.45(10) ?
C6 N5 C7 . . 115.87(12) ?
C6 N6 H3 . . 119.0(14) ?
C6 N6 H4 . . 118.8(14) ?
H3 N6 H4 . . 121(2) ?
N1 C1 C2 . . 121.63(13) ?
N1 C1 H1A . . 119.2 ?
C2 C1 H1A . . 119.2 ?
N2 C2 N3 . . 117.51(14) ?
N2 C2 C1 . . 120.88(15) ?
N3 C2 C1 . . 121.59(13) ?
N2 C3 C4 . . 123.88(15) ?
N2 C3 H3A . . 118.1 ?
C4 C3 H3A . . 118.1 ?
N1 C4 C3 . . 120.47(15) ?
N1 C4 H4A . . 119.8 ?
C3 C4 H4A . . 119.8 ?
N4 C5 C6 . . 121.97(12) ?
N4 C5 H5 . . 119.0 ?
C6 C5 H5 . . 119.0 ?
N5 C6 N6 . . 119.10(12) ?
N5 C6 C5 . . 121.00(12) ?
N6 C6 C5 . . 119.89(12) ?
N5 C7 C8 . . 123.50(13) ?
N5 C7 H7 . . 118.2 ?
C8 C7 H7 . . 118.2 ?
N4 C8 C7 . . 120.67(14) ?
N4 C8 H8 . . 119.7 ?
C7 C8 H8 . . 119.7 ?

loop_
_geom_bond_atom_site_label_1
_geom_bond_atom_site_label_2
_geom_bond_site_symmetry_2
_geom_bond_distance
_geom_bond_publ_flag
Co1 N1 2_655 2.2068(11) ?
Co1 N1 . 2.2068(11) y
Co1 N4 . 2.1941(11) y
Co1 N4 2_655 2.1941(11) ?
Co1 Cl1 2_655 2.4206(4) ?
Co1 Cl1 . 2.4206(4) y
N1 C1 . 1.3170(19) ?
N1 C4 . 1.3501(19) ?
N2 C2 . 1.3332(19) ?
N2 C3 . 1.337(2) ?
N3 C2 . 1.341(2) ?
N3 H1 . 0.853(9) ?
N3 H2 . 0.864(9) ?
N4 C5 . 1.3145(17) ?
N4 C8 . 1.3556(18) ?
N5 C6 . 1.3348(18) ?
N5 C7 . 1.341(2) ?
N6 C6 . 1.3441(18) ?
N6 H3 . 0.852(9) ?
N6 H4 . 0.856(9) ?
C1 C2 . 1.4207(19) ?
C1 H1A . 0.9300 ?
C3 C4 . 1.366(2) ?
C3 H3A . 0.9300 ?
C4 H4A . 0.9300 ?
C5 C6 . 1.4157(18) ?
C5 H5 . 0.9300 ?
C7 C8 . 1.367(2) ?
C7 H7 . 0.9300 ?
C8 H8 . 0.9300 ?

loop_
_geom_hbond_atom_site_label_D
_geom_hbond_atom_site_label_H
_geom_hbond_atom_site_label_A
_geom_hbond_site_symmetry_A
_geom_hbond_distance_DH
_geom_hbond_distance_HA
_geom_hbond_distance_DA
_geom_hbond_angle_DHA
_geom_hbond_publ_flag
N3 H1 Cl1 1_455 0.850(10) 2.360(10) 3.209(2) 175(2) yes
N3 H2 N5 8_465 0.860(10) 2.43(2) 3.134(2) 140(2) yes
N6 H3 Cl1 4_755 0.850(10) 2.420(10) 3.2650(10) 171(2) yes
N6 H4 N2 6_665 0.860(10) 2.33(2) 3.045(2) 142(2) yes

loop_
_geom_torsion_atom_site_label_1
_geom_torsion_atom_site_label_2
_geom_torsion_atom_site_label_3
_geom_torsion_atom_site_label_4
_geom_torsion_site_symmetry_1
_geom_torsion_site_symmetry_2
_geom_torsion_site_symmetry_3
_geom_torsion_site_symmetry_4
_geom_torsion
_geom_torsion_publ_flag
N4 Co1 N1 C1 2_655 . . . 45.73(12) ?
N1 Co1 N1 C1 2_655 . . . -131.09(13) ?
Cl1 Co1 N1 C1 2_655 . . . -42.23(11) ?
Cl1 Co1 N1 C1 . . . . 137.45(11) ?
N4 Co1 N1 C4 2_655 . . . -138.03(13) ?
N1 Co1 N1 C4 2_655 . . . 45.15(12) ?
Cl1 Co1 N1 C4 2_655 . . . 134.01(13) ?
Cl1 Co1 N1 C4 . . . . -46.30(13) ?
N4 Co1 N4 C5 2_655 . . . -124.52(13) ?
N1 Co1 N4 C5 2_655 . . . 52.25(11) ?
Cl1 Co1 N4 C5 2_655 . . . -36.70(11) ?
Cl1 Co1 N4 C5 . . . . 143.61(11) ?
N4 Co1 N4 C8 2_655 . . . 48.91(11) ?
N1 Co1 N4 C8 2_655 . . . -134.32(13) ?
Cl1 Co1 N4 C8 2_655 . . . 136.73(12) ?
Cl1 Co1 N4 C8 . . . . -42.96(12) ?
C4 N1 C1 C2 . . . . -0.3(2) ?
Co1 N1 C1 C2 . . . . 176.01(11) ?
C3 N2 C2 N3 . . . . -179.1(2) ?
C3 N2 C2 C1 . . . . 2.7(3) ?
N1 C1 C2 N2 . . . . -1.9(2) ?
N1 C1 C2 N3 . . . . -179.93(17) ?
C2 N2 C3 C4 . . . . -1.6(3) ?
C1 N1 C4 C3 . . . . 1.4(3) ?
Co1 N1 C4 C3 . . . . -175.03(16) ?
N2 C3 C4 N1 . . . . -0.5(4) ?
C8 N4 C5 C6 . . . . -1.1(2) ?
Co1 N4 C5 C6 . . . . 172.58(10) ?
C7 N5 C6 N6 . . . . 179.54(15) ?
C7 N5 C6 C5 . . . . 0.7(2) ?
N4 C5 C6 N5 . . . . 0.1(2) ?
N4 C5 C6 N6 . . . . -178.74(15) ?
C6 N5 C7 C8 . . . . -0.5(3) ?
C5 N4 C8 C7 . . . . 1.4(2) ?
Co1 N4 C8 C7 . . . . -172.29(13) ?
N5 C7 C8 N4 . . . . -0.6(3) ?
